data_7213739
loop_
_publ_author_name
'Aman, Farhana'
'Asiri, Abdullah M.'
'Siddiqui, Waseeq A.'
'Arshad, Muhammad Nadeem'
'Ashraf, Adnan'
'Zakharov, Nikita S.'
'Blatov, Vladislav A.'

_publ_section_title
;
 Multilevel topological description of molecular packings in
 1,2-benzothiazines
;
_journal_issue 10
_journal_name_full CrystEngComm
_journal_page_first 1963
_journal_paper_doi 10.1039/c3ce42218f
_journal_volume 16
_journal_year 2014
_chemical_formula_moiety 'C16 H15 N3 O3 S'
_chemical_formula_sum 'C16 H15 N3 O3 S'
_chemical_formula_weight 329.37
_chemical_name_common
;
<i>N</i>-(1,1-Dioxo-2,3-dihydro-1<i>H</i>-1\l^6^-benzo[<i>e</i>][1,2]
thiazin-4-ylidene)-<i>N</i>'-(4-methoxy-benzylidene)-hydrazine
;
_chemical_name_systematic
; 
<i>N</i>-(1,1-Dioxo-2,3-dihydro-1<i>H</i>-1\l^6^-benzo[<i>e</i>][1,2]
thiazin-4-ylidene)-<i>N</i>'-(3-methyl-benzylidene)-hydrazine
;
_space_group_IT_number 7
_symmetry_cell_setting monoclinic
_symmetry_space_group_name_Hall 'P -2yac'
_symmetry_space_group_name_H-M 'P 1 n 1'
_atom_sites_solution_hydrogens geom
_atom_sites_solution_primary direct
_atom_sites_solution_secondary difmap
_audit_creation_method SHELXL-97
_cell_angle_alpha 90.00
_cell_angle_beta 112.741(4)
_cell_angle_gamma 90.00
_cell_formula_units_Z 4
_cell_length_a 26.6368(10)
_cell_length_b 7.1909(2)
_cell_length_c 8.6143(3)
_cell_measurement_reflns_used 5605
_cell_measurement_temperature 296(2)
_cell_measurement_theta_max 76.3324
_cell_measurement_theta_min 3.5954
_cell_volume 1521.74(10)
_computing_cell_refinement 'CrysAlis PRO (Agilent, 2012)'
_computing_data_collection 'CrysAlis PRO (Agilent, 2012)'
_computing_data_reduction 'CrysAlis PRO (Agilent, 2012)'
_computing_structure_refinement 'SHELXL-97 (Sheldrick, 1997)'
_computing_structure_solution 'SHELXS-97 (Sheldrick, 1990)'
_diffrn_ambient_temperature 296(2)
_diffrn_measured_fraction_theta_full 0.993
_diffrn_measured_fraction_theta_max 0.994
_diffrn_measurement_device_type 'SuperNova, Dual, Cu at zero, Atlas, CCD'
_diffrn_measurement_method '\w scans'
_diffrn_radiation_monochromator graphite
_diffrn_radiation_source 'fine-focus sealed tube'
_diffrn_radiation_type CuK\a
_diffrn_radiation_wavelength 1.54184
_diffrn_reflns_av_R_equivalents 0.0259
_diffrn_reflns_av_sigmaI/netI 0.0265
_diffrn_reflns_limit_h_max 33
_diffrn_reflns_limit_h_min -33
_diffrn_reflns_limit_k_max 9
_diffrn_reflns_limit_k_min -6
_diffrn_reflns_limit_l_max 10
_diffrn_reflns_limit_l_min -10
_diffrn_reflns_number 13329
_diffrn_reflns_theta_full 76.52
_diffrn_reflns_theta_max 76.52
_diffrn_reflns_theta_min 3.60
_diffrn_standards_number 0
_exptl_absorpt_coefficient_mu 1.991
_exptl_absorpt_correction_T_max 1.00000
_exptl_absorpt_correction_T_min 0.95698
_exptl_absorpt_correction_type multi-scan
_exptl_absorpt_process_details
; 
CrysAlisPro, Agilent Technologies,
Version 1.171.36.20 (release 27-06-2012 CrysAlis171 .NET)
(compiled Jul 11 2012,15:38:31)
Empirical absorption correction using spherical harmonics,
 implemented in SCALE3 ABSPACK scaling algorithm.
;
_exptl_crystal_colour yellow
_exptl_crystal_density_diffrn 1.373
_exptl_crystal_density_method 'not measured'
_exptl_crystal_description needle
_exptl_crystal_F_000 328
_exptl_crystal_size_max 0.28
_exptl_crystal_size_mid 0.11
_exptl_crystal_size_min 0.09
_refine_diff_density_max 0.189
_refine_diff_density_min -0.337
_refine_diff_density_rms 0.054
_refine_ls_abs_structure_details 'Flack H D (1983), Acta Cryst. A39, 876-881'
_refine_ls_abs_structure_Flack 0.00
_refine_ls_extinction_method none
_refine_ls_goodness_of_fit_ref 1.043
_refine_ls_hydrogen_treatment mixed
_refine_ls_matrix_type full
_refine_ls_number_parameters 423
_refine_ls_number_reflns 5846
_refine_ls_number_restraints 2
_refine_ls_restrained_S_all 1.043
_refine_ls_R_factor_all 0.0517
_refine_ls_R_factor_gt 0.0419
_refine_ls_shift/su_max 0.203
_refine_ls_shift/su_mean 0.035
_refine_ls_structure_factor_coef Fsqd
_refine_ls_weighting_details 'calc w=1/[\s^2^(Fo^2^)+(0.0804P)^2^+0.2667P] where P=(Fo^2^+2Fc^2^)/3'
_refine_ls_weighting_scheme calc
_refine_ls_wR_factor_gt 0.1273
_refine_ls_wR_factor_ref 0.1377
_reflns_number_gt 4883
_reflns_number_total 5846
_reflns_threshold_expression >2sigma(I)
_cod_data_source_file c3ce42218f.txt
_cod_data_source_block c:\nadeem
_cod_original_cell_volume 1521.74(9)
_cod_original_sg_symbol_H-M 'P n'
_cod_database_code 7213739

loop_
_symmetry_equiv_pos_as_xyz
'x, y, z'
'x+1/2, -y, z+1/2'

loop_
_atom_site_label
_atom_site_type_symbol
_atom_site_fract_x
_atom_site_fract_y
_atom_site_fract_z
_atom_site_U_iso_or_equiv
_atom_site_adp_type
_atom_site_occupancy
_atom_site_symmetry_multiplicity
_atom_site_calc_flag
_atom_site_refinement_flags
S1 S 0.83136(5) 0.05277(19) 0.98255(13) 0.0449(3) Uani 1 1 d .
S2 S 0.08987(5) 0.4477(2) 0.12001(13) 0.0457(4) Uani 1 1 d .
O1 O 0.8819(2) 0.1416(8) 1.0128(7) 0.0629(13) Uani 1 1 d .
O2 O 0.8312(3) -0.1288(7) 1.0462(6) 0.0647(14) Uani 1 1 d .
O3 O 0.4512(2) 0.0351(7) 1.2131(7) 0.0569(13) Uani 1 1 d .
O4 O 0.0902(3) 0.6320(7) 0.0557(6) 0.0628(14) Uani 1 1 d .
O5 O 0.0392(2) 0.3563(7) 0.0904(7) 0.0599(12) Uani 1 1 d .
O6 O 0.4704(2) 0.4725(8) -0.1020(6) 0.0578(12) Uani 1 1 d .
N1 N 0.7956(2) 0.1865(7) 1.0552(6) 0.0456(11) Uani 1 1 d .
N2 N 0.6572(2) 0.0310(7) 0.7793(7) 0.0441(12) Uani 1 1 d .
N3 N 0.6363(2) 0.0496(7) 0.9044(7) 0.0455(13) Uani 1 1 d .
N4 N 0.1244(2) 0.3159(6) 0.0451(7) 0.0461(12) Uani 1 1 d .
N5 N 0.2636(2) 0.4660(7) 0.3245(6) 0.0412(11) Uani 1 1 d .
N6 N 0.2864(3) 0.4600(7) 0.2004(7) 0.0464(13) Uani 1 1 d .
C1 C 0.7920(3) 0.0572(8) 0.7661(8) 0.0384(13) Uani 1 1 d .
C2 C 0.8165(3) 0.0494(9) 0.6497(9) 0.0513(17) Uani 1 1 d .
H2 H 0.8540 0.0353 0.6871 0.062 Uiso 1 1 calc R
C3 C 0.7857(3) 0.0622(10) 0.4800(9) 0.0546(18) Uani 1 1 d .
H3 H 0.8022 0.0552 0.4027 0.066 Uiso 1 1 calc R
C4 C 0.7300(3) 0.0857(11) 0.4253(7) 0.0561(16) Uani 1 1 d .
H4 H 0.7095 0.0989 0.3107 0.067 Uiso 1 1 calc R
C5 C 0.7035(3) 0.0899(9) 0.5377(7) 0.0432(12) Uani 1 1 d .
H5 H 0.6659 0.1028 0.4988 0.052 Uiso 1 1 calc R
C6 C 0.7360(3) 0.0740(7) 0.7148(7) 0.0363(12) Uani 1 1 d .
C7 C 0.7084(3) 0.0770(8) 0.8359(7) 0.0369(11) Uani 1 1 d .
C8 C 0.7412(3) 0.1169(8) 1.0203(7) 0.0399(12) Uani 1 1 d .
H8A H 0.7217 0.2074 1.0593 0.048 Uiso 1 1 calc R
H8B H 0.7440 0.0034 1.0840 0.048 Uiso 1 1 calc R
C9 C 0.5851(3) 0.0179(11) 0.8416(8) 0.0490(15) Uani 1 1 d .
H9 H 0.5685 -0.0074 0.7270 0.059 Uiso 1 1 calc R
C10 C 0.5505(3) 0.0195(10) 0.9429(7) 0.0438(13) Uani 1 1 d .
C11 C 0.5718(3) 0.0844(10) 1.1088(9) 0.0520(15) Uani 1 1 d .
H11 H 0.6076 0.1260 1.1557 0.062 Uiso 1 1 calc R
C12 C 0.5405(3) 0.0875(10) 1.2035(9) 0.0519(14) Uani 1 1 d .
H12 H 0.5553 0.1262 1.3152 0.062 Uiso 1 1 calc R
C13 C 0.4866(3) 0.0320(9) 1.1302(8) 0.0442(14) Uani 1 1 d .
C14 C 0.4649(3) -0.0288(11) 0.9667(9) 0.0587(19) Uani 1 1 d .
H14 H 0.4289 -0.0682 0.9191 0.070 Uiso 1 1 calc R
C15 C 0.4978(3) -0.0310(9) 0.8704(8) 0.0506(15) Uani 1 1 d .
H15 H 0.4831 -0.0670 0.7580 0.061 Uiso 1 1 calc R
C16 C 0.4727(3) 0.0661(14) 1.3819(10) 0.076(2) Uani 1 1 d .
H16A H 0.5024 -0.0183 1.4347 0.113 Uiso 1 1 calc R
H16B H 0.4453 0.0465 1.4266 0.113 Uiso 1 1 calc R
H16C H 0.4857 0.1917 1.4035 0.113 Uiso 1 1 calc R
C17 C 0.1302(3) 0.4471(8) 0.3400(8) 0.0408(14) Uani 1 1 d .
C18 C 0.1044(3) 0.4490(9) 0.4520(8) 0.0489(16) Uani 1 1 d .
H18 H 0.0668 0.4591 0.4149 0.059 Uiso 1 1 calc R
C19 C 0.1373(3) 0.4352(11) 0.6235(9) 0.061(2) Uani 1 1 d .
H19 H 0.1214 0.4371 0.7025 0.073 Uiso 1 1 calc R
C20 C 0.1927(3) 0.4188(10) 0.6761(8) 0.0535(15) Uani 1 1 d .
H20 H 0.2143 0.4131 0.7904 0.064 Uiso 1 1 calc R
C21 C 0.2161(3) 0.4111(9) 0.5601(9) 0.0468(13) Uani 1 1 d .
H21 H 0.2535 0.3924 0.5976 0.056 Uiso 1 1 calc R
C22 C 0.1870(2) 0.4295(8) 0.3929(8) 0.0381(12) Uani 1 1 d .
C23 C 0.2131(3) 0.4296(7) 0.2700(8) 0.0363(12) Uani 1 1 d .
C24 C 0.1811(3) 0.3836(10) 0.0873(8) 0.0472(14) Uani 1 1 d .
H24A H 0.1795 0.4939 0.0208 0.057 Uiso 1 1 calc R
H24B H 0.2008 0.2892 0.0533 0.057 Uiso 1 1 calc R
C25 C 0.3368(2) 0.4888(11) 0.2586(8) 0.0436(12) Uani 1 1 d .
H25 H 0.3541 0.5174 0.3723 0.052 Uiso 1 1 calc R
C26 C 0.3689(2) 0.4801(10) 0.1600(8) 0.0464(14) Uani 1 1 d .
C27 C 0.4247(3) 0.5391(9) 0.2298(10) 0.0532(16) Uani 1 1 d .
H27 H 0.4390 0.5841 0.3395 0.064 Uiso 1 1 calc R
C28 C 0.4565(3) 0.5316(9) 0.1438(8) 0.0509(16) Uani 1 1 d .
H28 H 0.4929 0.5654 0.1955 0.061 Uiso 1 1 calc R
C29 C 0.4357(3) 0.4733(9) -0.0246(9) 0.0457(14) Uani 1 1 d .
C30 C 0.3816(3) 0.4206(12) -0.0992(9) 0.0597(18) Uani 1 1 d .
H30 H 0.3674 0.3803 -0.2104 0.072 Uiso 1 1 calc R
C31 C 0.3487(3) 0.4278(11) -0.0076(8) 0.0592(18) Uani 1 1 d .
H31 H 0.3121 0.3965 -0.0603 0.071 Uiso 1 1 calc R
C32 C 0.4484(3) 0.4186(12) -0.2817(9) 0.0634(18) Uani 1 1 d .
H32A H 0.4305 0.3005 -0.2950 0.095 Uiso 1 1 calc R
H32B H 0.4777 0.4097 -0.3202 0.095 Uiso 1 1 calc R
H32C H 0.4228 0.5108 -0.3466 0.095 Uiso 1 1 calc R
H4N H 0.121(3) 0.250(7) 0.067(9) 0.076 Uiso 1 1 d .
H1N H 0.795(2) 0.321(6) 1.016(7) 0.076 Uiso 1 1 d .

loop_
_atom_site_aniso_label
_atom_site_aniso_U_11
_atom_site_aniso_U_22
_atom_site_aniso_U_33
_atom_site_aniso_U_23
_atom_site_aniso_U_13
_atom_site_aniso_U_12
S1 0.0410(7) 0.0566(9) 0.0324(7) 0.0009(6) 0.0090(6) 0.0054(6)
S2 0.0413(7) 0.0570(9) 0.0359(7) 0.0032(6) 0.0118(6) 0.0033(6)
O1 0.041(3) 0.097(4) 0.044(3) -0.005(3) 0.009(2) 0.001(3)
O2 0.073(4) 0.059(3) 0.052(3) 0.010(2) 0.012(3) 0.014(3)
O3 0.039(2) 0.082(3) 0.057(3) -0.014(2) 0.026(2) -0.012(2)
O4 0.074(4) 0.062(3) 0.048(3) 0.018(2) 0.019(3) 0.013(3)
O5 0.039(2) 0.082(3) 0.056(3) -0.006(3) 0.014(2) -0.004(2)
O6 0.044(2) 0.093(3) 0.043(2) 0.005(2) 0.0239(19) -0.003(2)
N1 0.040(3) 0.068(3) 0.030(2) -0.005(2) 0.015(2) -0.006(2)
N2 0.036(3) 0.061(3) 0.040(3) 0.001(2) 0.020(2) 0.000(2)
N3 0.043(3) 0.058(3) 0.043(3) 0.0034(19) 0.024(2) -0.002(2)
N4 0.055(3) 0.044(2) 0.040(3) -0.003(2) 0.019(2) -0.003(2)
N5 0.049(3) 0.048(3) 0.033(2) 0.0007(18) 0.022(2) 0.004(2)
N6 0.046(3) 0.061(3) 0.042(3) -0.005(2) 0.027(2) 0.001(2)
C1 0.037(3) 0.046(3) 0.036(3) 0.0026(19) 0.018(2) 0.000(2)
C2 0.044(3) 0.070(5) 0.050(4) -0.002(3) 0.028(3) 0.005(3)
C3 0.044(3) 0.081(5) 0.050(4) 0.003(3) 0.030(3) 0.005(3)
C4 0.061(4) 0.085(4) 0.026(3) 0.013(3) 0.021(3) -0.004(3)
C5 0.039(3) 0.065(3) 0.023(2) 0.006(2) 0.009(2) 0.000(3)
C6 0.045(3) 0.038(2) 0.027(2) 0.0016(19) 0.016(2) 0.002(2)
C7 0.041(3) 0.043(2) 0.030(3) 0.000(2) 0.017(2) 0.003(2)
C8 0.051(3) 0.048(3) 0.022(2) -0.006(2) 0.016(2) -0.006(3)
C9 0.053(4) 0.061(3) 0.039(3) 0.001(3) 0.025(3) 0.008(3)
C10 0.050(3) 0.056(3) 0.033(3) -0.001(2) 0.025(2) 0.002(3)
C11 0.038(3) 0.063(3) 0.059(4) -0.015(3) 0.022(3) -0.010(2)
C12 0.037(3) 0.070(3) 0.051(4) -0.007(3) 0.019(3) -0.007(3)
C13 0.043(3) 0.056(4) 0.040(3) 0.000(2) 0.024(3) 0.001(3)
C14 0.039(3) 0.085(5) 0.062(4) -0.012(3) 0.030(3) -0.010(3)
C15 0.043(3) 0.078(4) 0.033(3) -0.001(2) 0.018(3) 0.001(3)
C16 0.048(3) 0.135(7) 0.057(4) -0.005(4) 0.034(3) -0.022(4)
C17 0.042(3) 0.050(3) 0.029(3) -0.0001(19) 0.012(2) 0.005(2)
C18 0.038(3) 0.068(4) 0.040(3) 0.000(2) 0.015(3) 0.003(3)
C19 0.065(5) 0.094(5) 0.032(3) -0.006(3) 0.027(3) -0.004(4)
C20 0.040(3) 0.083(4) 0.038(3) -0.006(3) 0.015(2) 0.005(3)
C21 0.042(3) 0.057(3) 0.045(3) 0.003(3) 0.022(3) 0.001(3)
C22 0.034(3) 0.047(3) 0.037(3) 0.000(2) 0.018(2) -0.001(2)
C23 0.040(3) 0.037(2) 0.035(3) 0.001(2) 0.018(2) 0.001(2)
C24 0.048(3) 0.060(3) 0.041(3) 0.006(3) 0.025(3) 0.000(3)
C25 0.034(3) 0.056(3) 0.041(3) -0.004(3) 0.015(2) -0.001(2)
C26 0.029(3) 0.053(3) 0.056(3) -0.003(3) 0.014(2) 0.001(2)
C27 0.039(3) 0.065(4) 0.052(3) -0.018(3) 0.015(3) -0.011(3)
C28 0.036(3) 0.066(4) 0.041(3) -0.003(2) 0.004(2) -0.008(3)
C29 0.032(3) 0.054(3) 0.051(3) 0.005(3) 0.016(3) 0.000(2)
C30 0.043(3) 0.104(5) 0.033(3) -0.013(3) 0.015(3) -0.005(4)
C31 0.030(3) 0.110(5) 0.036(3) -0.005(3) 0.011(2) -0.007(3)
C32 0.074(4) 0.082(4) 0.040(3) -0.002(3) 0.028(3) -0.002(3)

loop_
_atom_type_symbol
_atom_type_description
_atom_type_scat_dispersion_real
_atom_type_scat_dispersion_imag
_atom_type_scat_source
C C 0.0181 0.0091 'International Tables Vol C Tables 4.2.6.8 and 6.1.1.4'
H H 0.0000 0.0000 'International Tables Vol C Tables 4.2.6.8 and 6.1.1.4'
N N 0.0311 0.0180 'International Tables Vol C Tables 4.2.6.8 and 6.1.1.4'
O O 0.0492 0.0322 'International Tables Vol C Tables 4.2.6.8 and 6.1.1.4'
S S 0.3331 0.5567 'International Tables Vol C Tables 4.2.6.8 and 6.1.1.4'

loop_
_geom_angle_atom_site_label_1
_geom_angle_atom_site_label_2
_geom_angle_atom_site_label_3
_geom_angle
O2 S1 O1 119.2(4)
O2 S1 N1 107.7(3)
O1 S1 N1 108.4(3)
O2 S1 C1 109.8(3)
O1 S1 C1 108.8(3)
N1 S1 C1 101.4(3)
O5 S2 O4 120.0(3)
O5 S2 N4 107.5(3)
O4 S2 N4 107.3(3)
O5 S2 C17 109.1(3)
O4 S2 C17 108.8(3)
N4 S2 C17 102.8(3)
O5 S2 H4N 95(2)
O4 S2 H4N 124(2)
N4 S2 H4N 17(2)
C17 S2 H4N 97(2)
C16 O3 C13 117.6(5)
C29 O6 C32 117.0(6)
C8 N1 S1 113.6(4)
C8 N1 H1N 112(3)
S1 N1 H1N 111(3)
C7 N2 N3 111.1(5)
C9 N3 N2 109.6(5)
C24 N4 S2 112.9(4)
C24 N4 H4N 120(8)
S2 N4 H4N 100(8)
C23 N5 N6 114.5(5)
C25 N6 N5 113.4(5)
C6 C1 C2 121.3(6)
C6 C1 S1 117.9(4)
C2 C1 S1 120.7(5)
C3 C2 C1 120.6(7)
C3 C2 H2 119.7
C1 C2 H2 119.7
C4 C3 C2 119.4(6)
C4 C3 H3 120.3
C2 C3 H3 120.3
C3 C4 C5 121.9(6)
C3 C4 H4 119.1
C5 C4 H4 119.1
C4 C5 C6 118.2(6)
C4 C5 H5 120.9
C6 C5 H5 120.9
C1 C6 C5 118.5(5)
C1 C6 C7 122.6(5)
C5 C6 C7 118.8(6)
N2 C7 C6 117.6(5)
N2 C7 C8 122.5(6)
C6 C7 C8 119.7(6)
N1 C8 C7 114.1(5)
N1 C8 H8A 108.7
C7 C8 H8A 108.8
N1 C8 H8B 108.7
C7 C8 H8B 108.7
H8A C8 H8B 107.6
N3 C9 C10 123.3(6)
N3 C9 H9 118.3
C10 C9 H9 118.4
C15 C10 C11 120.1(5)
C15 C10 C9 119.6(5)
C11 C10 C9 120.2(6)
C12 C11 C10 120.9(6)
C12 C11 H11 119.6
C10 C11 H11 119.5
C11 C12 C13 119.0(6)
C11 C12 H12 120.5
C13 C12 H12 120.5
C14 C13 C12 120.8(6)
C14 C13 O3 115.7(6)
C12 C13 O3 123.5(6)
C13 C14 C15 119.5(6)
C13 C14 H14 120.3
C15 C14 H14 120.3
C10 C15 C14 119.6(6)
C10 C15 H15 120.2
C14 C15 H15 120.2
O3 C16 H16A 109.5
O3 C16 H16B 109.5
H16A C16 H16B 109.5
O3 C16 H16C 109.5
H16A C16 H16C 109.5
H16B C16 H16C 109.5
C18 C17 C22 122.4(6)
C18 C17 S2 119.0(5)
C22 C17 S2 118.4(5)
C17 C18 C19 117.3(7)
C17 C18 H18 121.3
C19 C18 H18 121.4
C20 C19 C18 120.6(7)
C20 C19 H19 119.7
C18 C19 H19 119.6
C21 C20 C19 119.9(6)
C21 C20 H20 120.0
C19 C20 H20 120.1
C22 C21 C20 122.5(6)
C22 C21 H21 118.8
C20 C21 H21 118.7
C21 C22 C17 117.1(6)
C21 C22 C23 121.9(6)
C17 C22 C23 121.0(5)
N5 C23 C22 117.5(6)
N5 C23 C24 121.5(6)
C22 C23 C24 121.0(6)
N4 C24 C23 115.9(5)
N4 C24 H24A 108.3
C23 C24 H24A 108.3
N4 C24 H24B 108.3
C23 C24 H24B 108.3
H24A C24 H24B 107.4
N6 C25 C26 123.5(6)
N6 C25 H25 118.3
C26 C25 H25 118.2
C31 C26 C25 123.8(6)
C31 C26 C27 116.0(6)
C25 C26 C27 120.1(6)
C28 C27 C26 122.5(6)
C28 C27 H27 118.8
C26 C27 H27 118.8
C27 C28 C29 120.5(6)
C27 C28 H28 119.8
C29 C28 H28 119.8
O6 C29 C30 124.4(6)
O6 C29 C28 116.4(6)
C30 C29 C28 119.1(6)
C29 C30 C31 119.9(6)
C29 C30 H30 120.0
C31 C30 H30 120.1
C26 C31 C30 121.8(6)
C26 C31 H31 119.1
C30 C31 H31 119.1
O6 C32 H32A 109.5
O6 C32 H32B 109.5
H32A C32 H32B 109.5
O6 C32 H32C 109.5
H32A C32 H32C 109.5
H32B C32 H32C 109.5

loop_
_geom_bond_atom_site_label_1
_geom_bond_atom_site_label_2
_geom_bond_distance
S1 O2 1.417(6)
S1 O1 1.421(6)
S1 N1 1.639(6)
S1 C1 1.751(7)
S2 O5 1.432(5)
S2 O4 1.438(5)
S2 N4 1.618(6)
S2 C17 1.781(6)
S2 H4N 1.79(6)
O3 C16 1.360(9)
O3 C13 1.386(7)
O6 C29 1.332(8)
O6 C32 1.480(8)
N1 C8 1.450(8)
N1 H1N 1.02(5)
N2 C7 1.300(9)
N2 N3 1.398(7)
N3 C9 1.279(9)
N4 C24 1.492(8)
N4 H4N 0.53(5)
N5 C23 1.268(9)
N5 N6 1.420(7)
N6 C25 1.257(9)
C1 C6 1.386(8)
C1 C2 1.393(9)
C2 C3 1.376(11)
C2 H2 0.9300
C3 C4 1.383(10)
C3 H3 0.9300
C4 C5 1.402(9)
C4 H4 0.9300
C5 C6 1.439(8)
C5 H5 0.9300
C6 C7 1.491(8)
C7 C8 1.515(8)
C8 H8A 0.9700
C8 H8B 0.9700
C9 C10 1.493(8)
C9 H9 0.9300
C10 C15 1.346(9)
C10 C11 1.398(9)
C11 C12 1.373(10)
C11 H11 0.9300
C12 C13 1.385(9)
C12 H12 0.9300
C13 C14 1.371(10)
C14 C15 1.421(8)
C14 H14 0.9300
C15 H15 0.9300
C16 H16A 0.9600
C16 H16B 0.9600
C16 H16C 0.9600
C17 C18 1.383(9)
C17 C22 1.407(9)
C18 C19 1.399(10)
C18 H18 0.9300
C19 C20 1.371(11)
C19 H19 0.9300
C20 C21 1.368(9)
C20 H20 0.9300
C21 C22 1.353(9)
C21 H21 0.9300
C22 C23 1.475(8)
C23 C24 1.509(9)
C24 H24A 0.9700
C24 H24B 0.9700
C25 C26 1.419(9)
C25 H25 0.9300
C26 C31 1.383(10)
C26 C27 1.435(8)
C27 C28 1.326(10)
C27 H27 0.9300
C28 C29 1.402(10)
C28 H28 0.9300
C29 C30 1.383(9)
C30 C31 1.389(10)
C30 H30 0.9300
C31 H31 0.9300
C32 H32A 0.9600
C32 H32B 0.9600
C32 H32C 0.9600

loop_
_geom_torsion_atom_site_label_1
_geom_torsion_atom_site_label_2
_geom_torsion_atom_site_label_3
_geom_torsion_atom_site_label_4
_geom_torsion
O2 S1 N1 C8 -54.1(5)
O1 S1 N1 C8 175.6(4)
C1 S1 N1 C8 61.2(4)
C7 N2 N3 C9 174.8(6)
O5 S2 N4 C24 -172.6(4)
O4 S2 N4 C24 57.0(5)
C17 S2 N4 C24 -57.6(4)
C23 N5 N6 C25 -177.2(6)
O2 S1 C1 C6 81.8(6)
O1 S1 C1 C6 -146.1(5)
N1 S1 C1 C6 -32.0(5)
O2 S1 C1 C2 -100.0(6)
O1 S1 C1 C2 32.1(6)
N1 S1 C1 C2 146.3(5)
C6 C1 C2 C3 1.4(10)
S1 C1 C2 C3 -176.7(5)
C1 C2 C3 C4 0.9(11)
C2 C3 C4 C5 -2.4(12)
C3 C4 C5 C6 1.6(11)
C2 C1 C6 C5 -2.2(9)
S1 C1 C6 C5 176.0(4)
C2 C1 C6 C7 178.1(6)
S1 C1 C6 C7 -3.6(8)
C4 C5 C6 C1 0.7(9)
C4 C5 C6 C7 -179.6(6)
N3 N2 C7 C6 -177.0(5)
N3 N2 C7 C8 8.3(8)
C1 C6 C7 N2 -157.5(6)
C5 C6 C7 N2 22.9(8)
C1 C6 C7 C8 17.4(8)
C5 C6 C7 C8 -162.2(5)
S1 N1 C8 C7 -54.2(6)
N2 C7 C8 N1 -173.2(6)
C6 C7 C8 N1 12.1(8)
N2 N3 C9 C10 177.7(6)
N3 C9 C10 C15 -174.3(7)
N3 C9 C10 C11 9.8(12)
C15 C10 C11 C12 3.9(11)
C9 C10 C11 C12 179.7(7)
C10 C11 C12 C13 -2.5(11)
C11 C12 C13 C14 1.3(11)
C11 C12 C13 O3 -178.0(7)
C16 O3 C13 C14 169.9(8)
C16 O3 C13 C12 -10.7(10)
C12 C13 C14 C15 -1.4(11)
O3 C13 C14 C15 178.0(6)
C11 C10 C15 C14 -3.9(11)
C9 C10 C15 C14 -179.7(7)
C13 C14 C15 C10 2.7(11)
O5 S2 C17 C18 -29.8(6)
O4 S2 C17 C18 102.7(6)
N4 S2 C17 C18 -143.8(5)
O5 S2 C17 C22 145.1(5)
O4 S2 C17 C22 -82.4(6)
N4 S2 C17 C22 31.1(5)
C22 C17 C18 C19 0.9(10)
S2 C17 C18 C19 175.6(5)
C17 C18 C19 C20 -0.6(11)
C18 C19 C20 C21 -1.7(12)
C19 C20 C21 C22 3.9(11)
C20 C21 C22 C17 -3.4(10)
C20 C21 C22 C23 177.1(6)
C18 C17 C22 C21 1.0(9)
S2 C17 C22 C21 -173.7(5)
C18 C17 C22 C23 -179.5(6)
S2 C17 C22 C23 5.8(8)
N6 N5 C23 C22 178.7(5)
N6 N5 C23 C24 0.1(8)
C21 C22 C23 N5 -20.1(9)
C17 C22 C23 N5 160.5(5)
C21 C22 C23 C24 158.6(6)
C17 C22 C23 C24 -20.9(9)
S2 N4 C24 C23 49.8(6)
N5 C23 C24 N4 171.1(5)
C22 C23 C24 N4 -7.4(8)
N5 N6 C25 C26 176.7(6)
N6 C25 C26 C31 -4.2(13)
N6 C25 C26 C27 171.6(7)
C31 C26 C27 C28 -4.7(10)
C25 C26 C27 C28 179.2(7)
C26 C27 C28 C29 3.2(11)
C32 O6 C29 C30 2.7(11)
C32 O6 C29 C28 -177.6(6)
C27 C28 C29 O6 179.1(6)
C27 C28 C29 C30 -1.1(11)
O6 C29 C30 C31 -179.6(7)
C28 C29 C30 C31 0.7(12)
C25 C26 C31 C30 -179.7(8)
C27 C26 C31 C30 4.3(11)
C29 C30 C31 C26 -2.5(13)
